data_1519361
loop_
_publ_author_name
'Cui, Yu'
'Gu, Weikai'
'Wang, Yaorong'
'Zhao, Bei'
'Yao, Yingming'
'Shen, Qi'

_publ_section_title
;
 Synthesis and characterization of rare-earth metal complexes supported by
 a new pentadentate Schiff base and their application in heteroselective
 polymerization of rac-lactide
;
_journal_issue 6
_journal_name_full 'Catal. Sci. Technol.'
_journal_page_first 3302
_journal_paper_doi 10.1039/C5CY00322A
_journal_volume 5
_journal_year 2015
_chemical_formula_sum 'C64 H88 N2 O5 Sc'
_chemical_formula_weight 1010.32
_chemical_name_common 1
_chemical_name_systematic 'complex 1'
_chemical_properties_physical 'Air-sensitive, Moisture-sensitive, Oxygen-sensitive'
_space_group_IT_number 14
_symmetry_space_group_name_Hall '-P 2yn'
_symmetry_space_group_name_H-M 'P 1 21/n 1'
_atom_sites_solution_hydrogens geom
_atom_sites_solution_primary direct
_atom_sites_solution_secondary difmap
_audit_block_doi 10.5517/cc149hzx
_audit_creation_method SHELXL-97
_audit_update_record
;
2015-03-03 deposited with the CCDC.
2015-04-13 downloaded from the CCDC.
;
_cell_angle_alpha 90.00
_cell_angle_beta 103.146(7)
_cell_angle_gamma 90.00
_cell_formula_units_Z 4
_cell_length_a 12.8779(9)
_cell_length_b 19.9196(14)
_cell_length_c 24.2784(19)
_cell_measurement_temperature 223(2)
_cell_volume 6064.7(8)
_computing_structure_refinement 'SHELXL-97 (Sheldrick, 1997)'
_computing_structure_solution 'SHELXS-97 (Sheldrick, 1990)'
_diffrn_ambient_temperature 223(2)
_diffrn_measured_fraction_theta_full 0.998
_diffrn_measured_fraction_theta_max 0.998
_diffrn_radiation_monochromator graphite
_diffrn_radiation_source 'fine-focus sealed tube'
_diffrn_radiation_type MoK\a
_diffrn_radiation_wavelength 0.71073
_diffrn_reflns_av_R_equivalents 0.0598
_diffrn_reflns_av_sigmaI/netI 0.0848
_diffrn_reflns_limit_h_max 16
_diffrn_reflns_limit_h_min -16
_diffrn_reflns_limit_k_max 24
_diffrn_reflns_limit_k_min -24
_diffrn_reflns_limit_l_max 30
_diffrn_reflns_limit_l_min -30
_diffrn_reflns_number 38195
_diffrn_reflns_theta_full 26.37
_diffrn_reflns_theta_max 26.37
_diffrn_reflns_theta_min 2.86
_exptl_absorpt_coefficient_mu 0.168
_exptl_crystal_colour yellow
_exptl_crystal_density_diffrn 1.107
_exptl_crystal_density_method 'not measured'
_exptl_crystal_description plate
_exptl_crystal_F_000 2188
_exptl_crystal_recrystallization_method 'Re-crystallisation from solvent: terahydrofuran/hexane'
_refine_diff_density_max 0.691
_refine_diff_density_min -0.421
_refine_diff_density_rms 0.058
_refine_ls_extinction_method none
_refine_ls_goodness_of_fit_ref 1.044
_refine_ls_hydrogen_treatment mixed
_refine_ls_matrix_type full
_refine_ls_number_parameters 637
_refine_ls_number_reflns 12384
_refine_ls_number_restraints 39
_refine_ls_restrained_S_all 1.061
_refine_ls_R_factor_all 0.1107
_refine_ls_R_factor_gt 0.0696
_refine_ls_shift/su_max 0.003
_refine_ls_shift/su_mean 0.000
_refine_ls_structure_factor_coef Fsqd
_refine_ls_weighting_details 'calc w=1/[\s^2^(Fo^2^)+(0.0917P)^2^+2.4908P] where P=(Fo^2^+2Fc^2^)/3'
_refine_ls_weighting_scheme calc
_refine_ls_wR_factor_gt 0.1795
_refine_ls_wR_factor_ref 0.2074
_reflns_number_gt 7950
_reflns_number_total 12384
_reflns_threshold_expression >2sigma(I)
_cod_data_source_file c5cy00322a2.cif
_cod_data_source_block g140404a
_cod_depositor_comments 'Adding full bibliography for 1519361--1519366.cif.'
_cod_original_cell_volume 6064.8(7)
_cod_original_sg_symbol_H-M p21/c
_cod_database_code 1519361

loop_
_symmetry_equiv_pos_as_xyz
'x, y, z'
'-x+1/2, y+1/2, -z+1/2'
'-x, -y, -z'
'x-1/2, -y-1/2, z-1/2'

loop_
_atom_site_label
_atom_site_type_symbol
_atom_site_fract_x
_atom_site_fract_y
_atom_site_fract_z
_atom_site_U_iso_or_equiv
_atom_site_adp_type
_atom_site_occupancy
_atom_site_symmetry_multiplicity
_atom_site_calc_flag
_atom_site_refinement_flags
_atom_site_disorder_assembly
_atom_site_disorder_group
Sc1 Sc 0.56840(4) 0.77324(2) 0.53574(2) 0.02578(16) Uani 1 1 d . . .
N1 N 0.61518(19) 0.71219(11) 0.46224(9) 0.0293(5) Uani 1 1 d . . .
N2 N 0.45595(18) 0.85695(11) 0.49666(9) 0.0266(5) Uani 1 1 d . . .
O1 O 0.41305(16) 0.73834(9) 0.45362(8) 0.0315(5) Uani 1 1 d . . .
O2 O 0.70521(15) 0.81487(10) 0.52948(8) 0.0327(5) Uani 1 1 d . . .
O3 O 0.56425(16) 0.82934(9) 0.60463(8) 0.0321(5) Uani 1 1 d . . .
O4 O 0.55332(16) 0.68845(9) 0.57370(8) 0.0335(5) Uani 1 1 d . . .
C1 C 0.4357(2) 0.67523(14) 0.43334(12) 0.0326(7) Uani 1 1 d . . .
C2 C 0.5425(2) 0.66065(14) 0.43900(12) 0.0312(7) Uani 1 1 d . . .
C3 C 0.5703(3) 0.59710(15) 0.42313(13) 0.0421(8) Uani 1 1 d . . .
H3 H 0.6425 0.5855 0.4274 0.051 Uiso 1 1 calc R . .
C4 C 0.4913(3) 0.55114(16) 0.40099(15) 0.0501(9) Uani 1 1 d . . .
H4 H 0.5100 0.5083 0.3903 0.060 Uiso 1 1 calc R . .
C5 C 0.3843(3) 0.56786(16) 0.39446(15) 0.0494(9) Uani 1 1 d . . .
H5 H 0.3311 0.5367 0.3784 0.059 Uiso 1 1 calc R . .
C6 C 0.3560(3) 0.63001(15) 0.41147(13) 0.0395(7) Uani 1 1 d . . .
H6 H 0.2840 0.6412 0.4082 0.047 Uiso 1 1 calc R . .
C7 C 0.3956(2) 0.79072(14) 0.41402(11) 0.0279(6) Uani 1 1 d . . .
C8 C 0.4167(2) 0.85448(14) 0.43694(11) 0.0268(6) Uani 1 1 d . . .
C9 C 0.3997(2) 0.90980(15) 0.40177(12) 0.0366(7) Uani 1 1 d . . .
H9 H 0.4160 0.9531 0.4166 0.044 Uiso 1 1 calc R . .
C10 C 0.3583(3) 0.90070(17) 0.34446(13) 0.0443(8) Uani 1 1 d . . .
H10 H 0.3452 0.9382 0.3204 0.053 Uiso 1 1 calc R . .
C11 C 0.3362(3) 0.83746(17) 0.32239(13) 0.0473(9) Uani 1 1 d . . .
H11 H 0.3079 0.8322 0.2834 0.057 Uiso 1 1 calc R . .
C12 C 0.3550(3) 0.78165(16) 0.35679(12) 0.0392(8) Uani 1 1 d . . .
H12 H 0.3404 0.7383 0.3416 0.047 Uiso 1 1 calc R . .
C13 C 0.7861(2) 0.81251(13) 0.50469(11) 0.0281(6) Uani 1 1 d . . .
C14 C 0.8748(2) 0.85704(14) 0.51956(12) 0.0316(7) Uani 1 1 d . . .
C15 C 0.9544(2) 0.85165(15) 0.49057(13) 0.0361(7) Uani 1 1 d . . .
H15 H 1.0123 0.8814 0.5005 0.043 Uiso 1 1 calc R . .
C16 C 0.9564(2) 0.80525(15) 0.44731(14) 0.0376(7) Uani 1 1 d . A .
C17 C 0.8708(2) 0.76290(15) 0.43396(13) 0.0360(7) Uani 1 1 d . . .
H17 H 0.8685 0.7311 0.4051 0.043 Uiso 1 1 calc R . .
C18 C 0.7863(2) 0.76478(14) 0.46138(12) 0.0310(6) Uani 1 1 d . . .
C19 C 0.7008(2) 0.71816(14) 0.44348(12) 0.0325(7) Uani 1 1 d . . .
H19 H 0.7078 0.6883 0.4146 0.039 Uiso 1 1 calc RD . .
C20 C 0.8817(2) 0.90780(14) 0.56760(13) 0.0347(7) Uani 1 1 d . . .
C21 C 0.8883(4) 0.8691(2) 0.62294(15) 0.0660(12) Uani 1 1 d . . .
H21A H 0.8222 0.8450 0.6210 0.099 Uiso 1 1 calc R . .
H21B H 0.9000 0.9004 0.6544 0.099 Uiso 1 1 calc R . .
H21C H 0.9471 0.8375 0.6284 0.099 Uiso 1 1 calc R . .
C22 C 0.7866(3) 0.95517(18) 0.55622(19) 0.0654(12) Uani 1 1 d . . .
H22A H 0.7824 0.9781 0.5205 0.098 Uiso 1 1 calc R . .
H22B H 0.7950 0.9879 0.5865 0.098 Uiso 1 1 calc R . .
H22C H 0.7217 0.9297 0.5544 0.098 Uiso 1 1 calc R . .
C23 C 0.9832(3) 0.95109(18) 0.57679(16) 0.0553(10) Uani 1 1 d . . .
H23A H 1.0453 0.9221 0.5821 0.083 Uiso 1 1 calc R . .
H23B H 0.9882 0.9790 0.6101 0.083 Uiso 1 1 calc R . .
H23C H 0.9803 0.9795 0.5440 0.083 Uiso 1 1 calc R . .
C24 C 1.0483(3) 0.80227(16) 0.41681(16) 0.0492(9) Uani 1 1 d D . .
C25 C 1.1181(8) 0.8641(4) 0.4236(5) 0.0827(15) Uani 0.50 1 d PD A 1
H25A H 1.1736 0.8581 0.4029 0.124 Uiso 0.50 1 calc PR A 1
H25B H 1.1504 0.8710 0.4634 0.124 Uiso 0.50 1 calc PR A 1
H25C H 1.0751 0.9029 0.4089 0.124 Uiso 0.50 1 calc PR A 1
C26 C 1.1084(9) 0.7377(4) 0.4355(5) 0.0827(15) Uani 0.50 1 d PD A 1
H26A H 1.0589 0.7003 0.4294 0.124 Uiso 0.50 1 calc PR A 1
H26B H 1.1429 0.7406 0.4753 0.124 Uiso 0.50 1 calc PR A 1
H26C H 1.1619 0.7308 0.4136 0.124 Uiso 0.50 1 calc PR A 1
C27 C 1.0043(8) 0.7970(5) 0.3523(3) 0.0827(15) Uani 0.50 1 d PD A 1
H27A H 0.9579 0.7582 0.3439 0.124 Uiso 0.50 1 calc PR A 1
H27B H 1.0631 0.7923 0.3337 0.124 Uiso 0.50 1 calc PR A 1
H27C H 0.9642 0.8373 0.3387 0.124 Uiso 0.50 1 calc PR A 1
C25A C 1.1413(7) 0.8472(5) 0.4453(5) 0.0827(15) Uani 0.50 1 d PD A 2
H25D H 1.1152 0.8922 0.4494 0.124 Uiso 0.50 1 calc PR A 2
H25E H 1.1936 0.8487 0.4222 0.124 Uiso 0.50 1 calc PR A 2
H25F H 1.1741 0.8292 0.4823 0.124 Uiso 0.50 1 calc PR A 2
C26A C 1.0878(10) 0.7323(4) 0.4088(5) 0.0827(15) Uani 0.50 1 d PD A 2
H26D H 1.1451 0.7348 0.3890 0.124 Uiso 0.50 1 calc PR A 2
H26E H 1.0297 0.7058 0.3869 0.124 Uiso 0.50 1 calc PR A 2
H26F H 1.1139 0.7115 0.4455 0.124 Uiso 0.50 1 calc PR A 2
C27A C 1.0037(8) 0.8290(5) 0.3566(4) 0.0827(15) Uani 0.50 1 d PD A 2
H27D H 0.9748 0.8737 0.3586 0.124 Uiso 0.50 1 calc PR A 2
H27E H 0.9479 0.7993 0.3368 0.124 Uiso 0.50 1 calc PR A 2
H27F H 1.0605 0.8309 0.3364 0.124 Uiso 0.50 1 calc PR A 2
C28 C 0.5135(2) 0.87909(14) 0.62197(11) 0.0291(6) Uani 1 1 d . . .
C29 C 0.5262(2) 0.89535(15) 0.68056(12) 0.0338(7) Uani 1 1 d . . .
C30 C 0.4663(3) 0.94834(16) 0.69374(13) 0.0405(8) Uani 1 1 d . . .
H30 H 0.4741 0.9583 0.7323 0.049 Uiso 1 1 calc R . .
C31 C 0.3957(3) 0.98828(16) 0.65542(13) 0.0397(8) Uani 1 1 d . B .
C32 C 0.3850(3) 0.97229(15) 0.59950(13) 0.0398(8) Uani 1 1 d . . .
H32 H 0.3383 0.9977 0.5719 0.048 Uiso 1 1 calc R . .
C33 C 0.4418(2) 0.91895(14) 0.58192(11) 0.0314(7) Uani 1 1 d . . .
C34 C 0.4195(2) 0.90569(14) 0.52273(12) 0.0311(7) Uani 1 1 d . . .
H34 H 0.3727 0.9358 0.4996 0.037 Uiso 1 1 calc R . .
C35 C 0.6023(3) 0.85533(16) 0.72674(12) 0.0414(8) Uani 1 1 d . . .
C36 C 0.5715(4) 0.78099(18) 0.72379(15) 0.0602(11) Uani 1 1 d . . .
H36A H 0.4979 0.7765 0.7266 0.090 Uiso 1 1 calc R . .
H36B H 0.6175 0.7571 0.7548 0.090 Uiso 1 1 calc R . .
H36C H 0.5797 0.7623 0.6881 0.090 Uiso 1 1 calc R . .
C37 C 0.7162(3) 0.8630(2) 0.71906(17) 0.0674(12) Uani 1 1 d . . .
H37A H 0.7189 0.8498 0.6809 0.101 Uiso 1 1 calc R . .
H37B H 0.7636 0.8346 0.7461 0.101 Uiso 1 1 calc R . .
H37C H 0.7384 0.9094 0.7253 0.101 Uiso 1 1 calc R . .
C38 C 0.6002(4) 0.8800(2) 0.78614(13) 0.0651(12) Uani 1 1 d . . .
H38A H 0.6208 0.9269 0.7898 0.098 Uiso 1 1 calc R . .
H38B H 0.6497 0.8537 0.8140 0.098 Uiso 1 1 calc R . .
H38C H 0.5288 0.8750 0.7923 0.098 Uiso 1 1 calc R . .
C39 C 0.3303(3) 1.04408(18) 0.67418(14) 0.0525(9) Uani 1 1 d D . .
C40 C 0.3992(8) 1.0827(6) 0.7226(4) 0.0822(14) Uani 0.50 1 d PD B 1
H40A H 0.4359 1.0515 0.7511 0.123 Uiso 0.50 1 calc PR B 1
H40B H 0.3547 1.1124 0.7391 0.123 Uiso 0.50 1 calc PR B 1
H40C H 0.4511 1.1091 0.7086 0.123 Uiso 0.50 1 calc PR B 1
C41 C 0.2658(8) 1.0844(5) 0.6268(3) 0.0822(14) Uani 0.50 1 d PD B 1
H41A H 0.2245 1.0545 0.5986 0.123 Uiso 0.50 1 calc PR B 1
H41B H 0.3129 1.1113 0.6098 0.123 Uiso 0.50 1 calc PR B 1
H41C H 0.2179 1.1137 0.6412 0.123 Uiso 0.50 1 calc PR B 1
C42 C 0.2450(7) 1.0079(4) 0.7012(4) 0.0822(14) Uani 0.50 1 d PD B 1
H42A H 0.2810 0.9813 0.7334 0.123 Uiso 0.50 1 calc PR B 1
H42B H 0.2011 0.9788 0.6732 0.123 Uiso 0.50 1 calc PR B 1
H42C H 0.2003 1.0413 0.7135 0.123 Uiso 0.50 1 calc PR B 1
C40A C 0.3691(9) 1.0662(6) 0.7344(3) 0.0822(14) Uani 0.50 1 d PD B 2
H40D H 0.4453 1.0744 0.7420 0.123 Uiso 0.50 1 calc PR B 2
H40E H 0.3545 1.0313 0.7595 0.123 Uiso 0.50 1 calc PR B 2
H40F H 0.3326 1.1071 0.7407 0.123 Uiso 0.50 1 calc PR B 2
C41A C 0.3430(8) 1.1105(4) 0.6397(4) 0.0822(14) Uani 0.50 1 d PD B 2
H41D H 0.3180 1.1020 0.5995 0.123 Uiso 0.50 1 calc PR B 2
H41E H 0.4175 1.1235 0.6476 0.123 Uiso 0.50 1 calc PR B 2
H41F H 0.3013 1.1463 0.6510 0.123 Uiso 0.50 1 calc PR B 2
C42A C 0.2142(6) 1.0298(5) 0.6557(4) 0.0822(14) Uani 0.50 1 d PD B 2
H42D H 0.1976 1.0156 0.6165 0.123 Uiso 0.50 1 calc PR B 2
H42E H 0.1741 1.0701 0.6596 0.123 Uiso 0.50 1 calc PR B 2
H42F H 0.1951 0.9944 0.6790 0.123 Uiso 0.50 1 calc PR B 2
C43 C 0.5553(2) 0.64830(13) 0.61873(12) 0.0316(7) Uani 1 1 d . . .
C44 C 0.6527(2) 0.61828(14) 0.64699(12) 0.0323(7) Uani 1 1 d . . .
C45 C 0.6528(3) 0.58081(14) 0.69522(12) 0.0375(7) Uani 1 1 d . . .
H45 H 0.7172 0.5610 0.7143 0.045 Uiso 1 1 calc R . .
C46 C 0.5637(3) 0.57097(16) 0.71671(13) 0.0426(8) Uani 1 1 d . . .
C47 C 0.4690(3) 0.59857(15) 0.68730(13) 0.0393(7) Uani 1 1 d . . .
H47 H 0.4073 0.5918 0.7012 0.047 Uiso 1 1 calc R . .
C48 C 0.4604(3) 0.63615(14) 0.63788(13) 0.0356(7) Uani 1 1 d . . .
C49 C 0.7570(3) 0.62611(15) 0.62665(13) 0.0383(7) Uani 1 1 d . . .
C50 C 0.7940(3) 0.69985(17) 0.63369(17) 0.0560(10) Uani 1 1 d . . .
H50A H 0.8561 0.7058 0.6179 0.084 Uiso 1 1 calc R . .
H50B H 0.8122 0.7113 0.6736 0.084 Uiso 1 1 calc R . .
H50C H 0.7370 0.7289 0.6141 0.084 Uiso 1 1 calc R . .
C51 C 0.7404(3) 0.60298(18) 0.56517(14) 0.0504(9) Uani 1 1 d . . .
H51A H 0.7280 0.5549 0.5631 0.076 Uiso 1 1 calc R . .
H51B H 0.8035 0.6133 0.5513 0.076 Uiso 1 1 calc R . .
H51C H 0.6793 0.6260 0.5422 0.076 Uiso 1 1 calc R . .
C52 C 0.8502(3) 0.58397(18) 0.66081(16) 0.0527(9) Uani 1 1 d . . .
H52A H 0.8295 0.5371 0.6597 0.079 Uiso 1 1 calc R . .
H52B H 0.8678 0.5993 0.6997 0.079 Uiso 1 1 calc R . .
H52C H 0.9119 0.5890 0.6445 0.079 Uiso 1 1 calc R . .
C53 C 0.5677(4) 0.5290(2) 0.76919(15) 0.0622(11) Uani 1 1 d . . .
H53A H 0.5865 0.4832 0.7622 0.093 Uiso 1 1 calc R . .
H53B H 0.4984 0.5297 0.7786 0.093 Uiso 1 1 calc R . .
H53C H 0.6207 0.5474 0.8005 0.093 Uiso 1 1 calc R . .
C54 C 0.3493(3) 0.65858(17) 0.60475(15) 0.0462(8) Uani 1 1 d . . .
C55 C 0.2606(3) 0.6400(2) 0.63460(19) 0.0733(13) Uani 1 1 d . . .
H55A H 0.2582 0.5916 0.6387 0.110 Uiso 1 1 calc R . .
H55B H 0.1927 0.6557 0.6123 0.110 Uiso 1 1 calc R . .
H55C H 0.2747 0.6608 0.6717 0.110 Uiso 1 1 calc R . .
C56 C 0.3262(3) 0.6226(2) 0.54752(16) 0.0632(11) Uani 1 1 d . . .
H56A H 0.3844 0.6305 0.5290 0.095 Uiso 1 1 calc R . .
H56B H 0.2604 0.6397 0.5240 0.095 Uiso 1 1 calc R . .
H56C H 0.3192 0.5748 0.5533 0.095 Uiso 1 1 calc R . .
C57 C 0.3417(3) 0.73508(19) 0.59581(19) 0.0626(11) Uani 1 1 d . . .
H57A H 0.3692 0.7576 0.6316 0.094 Uiso 1 1 calc R . .
H57B H 0.2677 0.7477 0.5813 0.094 Uiso 1 1 calc R . .
H57C H 0.3833 0.7482 0.5689 0.094 Uiso 1 1 calc R . .
O5 O 0.5623(9) 0.7250(6) 0.2451(6) 0.190(3) Uiso 0.50 1 d PD C 1
C58 C 0.5885(11) 0.6728(9) 0.2884(7) 0.190(3) Uiso 0.50 1 d PD C 1
H58A H 0.5586 0.6295 0.2735 0.229 Uiso 0.50 1 calc PR C 1
H58B H 0.5602 0.6844 0.3214 0.229 Uiso 0.50 1 calc PR C 1
C59 C 0.7118(11) 0.6699(10) 0.3045(4) 0.190(3) Uiso 0.50 1 d PD C 1
H59A H 0.7368 0.6238 0.3135 0.229 Uiso 0.50 1 calc PR C 1
H59B H 0.7404 0.6987 0.3371 0.229 Uiso 0.50 1 calc PRD C 1
C60 C 0.7456(10) 0.6960(11) 0.2504(7) 0.190(3) Uiso 0.50 1 d PD C 1
H60A H 0.7971 0.7328 0.2596 0.229 Uiso 0.50 1 calc PR C 1
H60B H 0.7768 0.6599 0.2320 0.229 Uiso 0.50 1 calc PR C 1
C61 C 0.6407(13) 0.7204(9) 0.2129(5) 0.190(3) Uiso 0.50 1 d PD C 1
H61A H 0.6511 0.7645 0.1971 0.229 Uiso 0.50 1 calc PR C 1
H61B H 0.6171 0.6890 0.1815 0.229 Uiso 0.50 1 calc PR C 1
O5A O 0.7159(19) 0.7218(11) 0.2825(10) 0.300(6) Uiso 0.50 1 d PD D 2
C58A C 0.612(2) 0.7343(9) 0.2911(14) 0.300(6) Uiso 0.50 1 d PD D 2
H58C H 0.5782 0.7713 0.2669 0.360 Uiso 0.50 1 calc PR D 2
H58D H 0.6158 0.7466 0.3306 0.360 Uiso 0.50 1 calc PR D 2
C59A C 0.5463(14) 0.6690(13) 0.2759(14) 0.300(6) Uiso 0.50 1 d PD D 2
H59C H 0.4967 0.6727 0.2389 0.360 Uiso 0.50 1 calc PR D 2
H59D H 0.5060 0.6584 0.3045 0.360 Uiso 0.50 1 calc PR D 2
C60A C 0.634(2) 0.6150(7) 0.2751(12) 0.300(6) Uiso 0.50 1 d PD D 2
H60C H 0.6373 0.5829 0.3060 0.360 Uiso 0.50 1 calc PR D 2
H60D H 0.6175 0.5904 0.2392 0.360 Uiso 0.50 1 calc PR D 2
C61A C 0.7389(16) 0.6530(14) 0.2821(15) 0.300(6) Uiso 0.50 1 d PD D 2
H61C H 0.7879 0.6400 0.3176 0.360 Uiso 0.50 1 calc PR D 2
H61D H 0.7725 0.6424 0.2508 0.360 Uiso 0.50 1 calc PR D 2
C1S C 0.1222(19) 0.4433(15) 0.6237(9) 0.210(4) Uiso 0.50 1 d PD E -1
H1S1 H 0.1977 0.4434 0.6415 0.314 Uiso 0.50 1 calc PR E -1
H1S2 H 0.0913 0.4006 0.6306 0.314 Uiso 0.50 1 calc PR E -1
H1S3 H 0.0870 0.4792 0.6395 0.314 Uiso 0.50 1 calc PR E -1
C2S C 0.1076(18) 0.4538(12) 0.5616(9) 0.210(4) Uiso 0.50 1 d PD E -1
H2S1 H 0.1004 0.4103 0.5423 0.252 Uiso 0.50 1 calc PR E -1
H2S2 H 0.1702 0.4766 0.5540 0.252 Uiso 0.50 1 calc PR E -1
C3S C 0.0071(19) 0.4965(14) 0.5389(11) 0.210(4) Uiso 0.50 1 d PD E -1
H3S1 H -0.0475 0.4841 0.5593 0.252 Uiso 0.50 1 calc PR E -1
H3S2 H 0.0249 0.5439 0.5470 0.252 Uiso 0.50 1 calc PR E -1
C4S C -0.038(2) 0.4893(11) 0.4780(11) 0.210(4) Uiso 0.50 1 d PD E -1
H4S1 H -0.1117 0.4729 0.4711 0.252 Uiso 0.50 1 calc PR E -1
H4S2 H 0.0042 0.4578 0.4611 0.252 Uiso 0.50 1 calc PR E -1
C5S C -0.034(2) 0.5605(10) 0.4533(9) 0.210(4) Uiso 0.50 1 d PD E -1
H5S1 H -0.0823 0.5912 0.4669 0.252 Uiso 0.50 1 calc PR E -1
H5S2 H 0.0382 0.5788 0.4626 0.252 Uiso 0.50 1 calc PR E -1
C6S C -0.071(2) 0.5479(14) 0.3924(9) 0.210(4) Uiso 0.50 1 d PD E -1
H6S1 H -0.0627 0.5006 0.3848 0.314 Uiso 0.50 1 calc PR E -1
H6S2 H -0.0281 0.5743 0.3720 0.314 Uiso 0.50 1 calc PR E -1
H6S3 H -0.1450 0.5606 0.3800 0.314 Uiso 0.50 1 calc PR E -1

loop_
_atom_site_aniso_label
_atom_site_aniso_U_11
_atom_site_aniso_U_22
_atom_site_aniso_U_33
_atom_site_aniso_U_23
_atom_site_aniso_U_13
_atom_site_aniso_U_12
Sc1 0.0262(3) 0.0240(3) 0.0267(3) 0.0004(2) 0.0051(2) 0.0006(2)
N1 0.0324(13) 0.0260(12) 0.0280(12) -0.0032(10) 0.0040(11) -0.0030(10)
N2 0.0281(12) 0.0267(12) 0.0235(11) -0.0028(9) 0.0026(10) -0.0015(10)
O1 0.0357(11) 0.0270(10) 0.0298(10) -0.0021(8) 0.0032(9) 0.0003(9)
O2 0.0312(11) 0.0355(11) 0.0336(11) -0.0076(9) 0.0119(9) -0.0047(9)
O3 0.0355(11) 0.0325(11) 0.0268(10) -0.0010(8) 0.0040(9) 0.0060(9)
O4 0.0356(11) 0.0313(10) 0.0333(11) 0.0046(9) 0.0070(9) -0.0002(9)
C1 0.0396(17) 0.0270(14) 0.0288(15) -0.0016(12) 0.0027(13) -0.0017(13)
C2 0.0363(17) 0.0283(14) 0.0278(14) -0.0035(12) 0.0050(13) -0.0054(13)
C3 0.0416(18) 0.0356(17) 0.0468(19) -0.0100(14) 0.0050(15) -0.0004(15)
C4 0.055(2) 0.0311(17) 0.060(2) -0.0151(16) 0.0046(18) -0.0013(16)
C5 0.052(2) 0.0331(17) 0.058(2) -0.0121(15) 0.0006(17) -0.0127(16)
C6 0.0350(17) 0.0356(17) 0.0441(17) -0.0047(14) 0.0010(14) -0.0080(14)
C7 0.0267(14) 0.0309(14) 0.0258(14) 0.0039(11) 0.0056(12) 0.0008(12)
C8 0.0230(14) 0.0331(15) 0.0242(13) -0.0022(11) 0.0054(11) 0.0000(12)
C9 0.0425(18) 0.0317(15) 0.0348(16) 0.0022(13) 0.0074(14) -0.0023(14)
C10 0.056(2) 0.0424(18) 0.0320(16) 0.0085(14) 0.0052(16) 0.0001(16)
C11 0.057(2) 0.055(2) 0.0266(16) 0.0006(15) 0.0030(15) -0.0014(18)
C12 0.0424(18) 0.0441(18) 0.0281(15) -0.0054(13) 0.0020(14) -0.0031(15)
C13 0.0278(15) 0.0260(14) 0.0297(14) 0.0016(11) 0.0047(12) 0.0014(12)
C14 0.0316(16) 0.0276(14) 0.0350(16) 0.0019(12) 0.0066(13) 0.0002(13)
C15 0.0302(16) 0.0330(16) 0.0455(18) 0.0021(14) 0.0089(14) -0.0047(13)
C16 0.0340(17) 0.0337(16) 0.0487(18) 0.0008(14) 0.0168(15) 0.0035(14)
C17 0.0395(18) 0.0331(16) 0.0382(16) -0.0048(13) 0.0145(14) 0.0016(14)
C18 0.0282(15) 0.0303(15) 0.0343(15) 0.0004(12) 0.0067(13) 0.0026(13)
C19 0.0388(17) 0.0309(15) 0.0290(15) -0.0042(12) 0.0103(13) 0.0007(13)
C20 0.0353(16) 0.0308(15) 0.0382(16) -0.0064(13) 0.0088(14) -0.0080(13)
C21 0.098(3) 0.061(2) 0.0379(19) -0.0099(17) 0.013(2) -0.032(2)
C22 0.050(2) 0.044(2) 0.095(3) -0.029(2) 0.003(2) 0.0044(18)
C23 0.055(2) 0.052(2) 0.059(2) -0.0161(18) 0.0130(18) -0.0172(18)
C24 0.0422(19) 0.0437(19) 0.069(2) -0.0059(17) 0.0291(18) 0.0014(16)
C25 0.075(3) 0.070(3) 0.125(4) -0.011(3) 0.068(3) -0.001(2)
C26 0.075(3) 0.070(3) 0.125(4) -0.011(3) 0.068(3) -0.001(2)
C27 0.075(3) 0.070(3) 0.125(4) -0.011(3) 0.068(3) -0.001(2)
C25A 0.075(3) 0.070(3) 0.125(4) -0.011(3) 0.068(3) -0.001(2)
C26A 0.075(3) 0.070(3) 0.125(4) -0.011(3) 0.068(3) -0.001(2)
C27A 0.075(3) 0.070(3) 0.125(4) -0.011(3) 0.068(3) -0.001(2)
C28 0.0291(15) 0.0297(15) 0.0280(14) -0.0017(12) 0.0054(12) -0.0001(13)
C29 0.0371(17) 0.0359(16) 0.0263(14) -0.0032(12) 0.0028(13) 0.0015(14)
C30 0.0431(18) 0.0481(19) 0.0279(15) -0.0102(14) 0.0028(14) 0.0061(16)
C31 0.0399(18) 0.0413(18) 0.0353(16) -0.0104(14) 0.0032(14) 0.0095(15)
C32 0.0409(18) 0.0387(17) 0.0342(16) -0.0045(13) -0.0033(14) 0.0110(15)
C33 0.0331(16) 0.0310(15) 0.0282(15) -0.0027(12) 0.0029(13) -0.0008(13)
C34 0.0333(16) 0.0280(14) 0.0292(15) 0.0008(12) 0.0016(13) 0.0037(13)
C35 0.047(2) 0.0469(19) 0.0260(15) -0.0020(13) 0.0001(14) 0.0080(16)
C36 0.083(3) 0.052(2) 0.0403(19) 0.0089(16) 0.003(2) 0.016(2)
C37 0.047(2) 0.096(3) 0.051(2) 0.006(2) -0.0065(18) 0.016(2)
C38 0.088(3) 0.074(3) 0.0254(17) -0.0054(17) -0.0034(18) 0.030(2)
C39 0.046(2) 0.061(2) 0.046(2) -0.0164(17) -0.0010(16) 0.0183(18)
C40 0.083(3) 0.083(3) 0.080(3) -0.025(2) 0.016(2) 0.036(2)
C41 0.083(3) 0.083(3) 0.080(3) -0.025(2) 0.016(2) 0.036(2)
C42 0.083(3) 0.083(3) 0.080(3) -0.025(2) 0.016(2) 0.036(2)
C40A 0.083(3) 0.083(3) 0.080(3) -0.025(2) 0.016(2) 0.036(2)
C41A 0.083(3) 0.083(3) 0.080(3) -0.025(2) 0.016(2) 0.036(2)
C42A 0.083(3) 0.083(3) 0.080(3) -0.025(2) 0.016(2) 0.036(2)
C43 0.0437(18) 0.0229(14) 0.0279(14) 0.0008(11) 0.0078(13) -0.0016(13)
C44 0.0381(17) 0.0261(14) 0.0303(15) -0.0035(12) 0.0030(13) -0.0030(13)
C45 0.0479(19) 0.0306(15) 0.0294(15) -0.0016(12) -0.0010(14) 0.0035(14)
C46 0.060(2) 0.0373(17) 0.0313(16) 0.0017(13) 0.0116(16) 0.0016(16)
C47 0.0486(19) 0.0362(17) 0.0363(17) 0.0002(13) 0.0162(15) -0.0039(15)
C48 0.0421(18) 0.0288(15) 0.0362(16) 0.0001(13) 0.0098(14) -0.0036(14)
C49 0.0378(17) 0.0336(16) 0.0419(17) 0.0063(14) 0.0058(14) 0.0040(14)
C50 0.042(2) 0.046(2) 0.074(3) 0.0091(18) 0.0014(19) -0.0057(17)
C51 0.049(2) 0.055(2) 0.050(2) 0.0098(17) 0.0173(17) 0.0136(18)
C52 0.0409(19) 0.052(2) 0.061(2) 0.0142(18) 0.0029(17) 0.0070(17)
C53 0.081(3) 0.065(2) 0.043(2) 0.0177(18) 0.020(2) 0.009(2)
C54 0.0374(18) 0.0494(19) 0.052(2) 0.0106(16) 0.0110(16) -0.0047(16)
C55 0.043(2) 0.093(3) 0.086(3) 0.028(3) 0.019(2) 0.001(2)
C56 0.050(2) 0.080(3) 0.052(2) 0.002(2) -0.0048(18) -0.009(2)
C57 0.044(2) 0.054(2) 0.089(3) 0.015(2) 0.015(2) 0.0123(18)

loop_
_atom_type_symbol
_atom_type_description
_atom_type_scat_dispersion_real
_atom_type_scat_dispersion_imag
_atom_type_scat_source
C C 0.0033 0.0016 'International Tables Vol C Tables 4.2.6.8 and 6.1.1.4'
H H 0.0000 0.0000 'International Tables Vol C Tables 4.2.6.8 and 6.1.1.4'
N N 0.0061 0.0033 'International Tables Vol C Tables 4.2.6.8 and 6.1.1.4'
O O 0.0106 0.0060 'International Tables Vol C Tables 4.2.6.8 and 6.1.1.4'
Sc Sc 0.2519 0.3716 'International Tables Vol C Tables 4.2.6.8 and 6.1.1.4'

loop_
_geom_angle_atom_site_label_1
_geom_angle_atom_site_label_2
_geom_angle_atom_site_label_3
_geom_angle
O4 Sc1 O2 125.62(9)
O4 Sc1 O3 93.63(8)
O2 Sc1 O3 91.34(8)
O4 Sc1 N2 135.19(9)
O2 Sc1 N2 98.87(8)
O3 Sc1 N2 78.78(8)
O4 Sc1 N1 88.91(8)
O2 Sc1 N1 76.85(8)
O3 Sc1 N1 166.95(9)
N2 Sc1 N1 108.19(8)
O4 Sc1 O1 89.35(7)
O2 Sc1 O1 126.86(7)
O3 Sc1 O1 128.81(8)
N2 Sc1 O1 64.26(7)
N1 Sc1 O1 63.94(7)
C19 N1 C2 117.8(2)
C19 N1 Sc1 127.43(19)
C2 N1 Sc1 114.67(18)
C34 N2 C8 115.9(2)
C34 N2 Sc1 127.60(18)
C8 N2 Sc1 116.44(17)
C7 O1 C1 116.1(2)
C7 O1 Sc1 107.74(15)
C1 O1 Sc1 109.03(15)
C13 O2 Sc1 145.94(17)
C28 O3 Sc1 142.55(17)
C43 O4 Sc1 155.23(17)
C6 C1 C2 122.6(3)
C6 C1 O1 121.6(3)
C2 C1 O1 115.8(2)
C1 C2 C3 118.4(3)
C1 C2 N1 116.1(3)
C3 C2 N1 125.5(3)
C4 C3 C2 119.7(3)
C3 C4 C5 120.5(3)
C6 C5 C4 120.2(3)
C1 C6 C5 118.6(3)
C12 C7 C8 121.2(3)
C12 C7 O1 123.9(3)
C8 C7 O1 114.8(2)
C9 C8 C7 119.5(2)
C9 C8 N2 124.9(2)
C7 C8 N2 115.6(2)
C8 C9 C10 119.2(3)
C11 C10 C9 120.7(3)
C10 C11 C12 120.8(3)
C11 C12 C7 118.6(3)
O2 C13 C18 119.8(2)
O2 C13 C14 122.2(2)
C18 C13 C14 117.9(3)
C15 C14 C13 118.0(3)
C15 C14 C20 121.4(3)
C13 C14 C20 120.6(3)
C14 C15 C16 125.3(3)
C17 C16 C15 115.6(3)
C17 C16 C24 122.1(3)
C15 C16 C24 122.3(3)
C16 C17 C18 122.9(3)
C17 C18 C13 120.2(3)
C17 C18 C19 117.8(3)
C13 C18 C19 122.0(3)
N1 C19 C18 127.8(3)
C22 C20 C14 111.5(3)
C22 C20 C21 110.7(3)
C14 C20 C21 108.5(2)
C22 C20 C23 107.5(3)
C14 C20 C23 112.4(3)
C21 C20 C23 106.1(3)
C26A C24 C25 123.8(7)
C26A C24 C26 24.8(6)
C25 C24 C26 114.1(7)
C26A C24 C25A 110.2(6)
C25 C24 C25A 24.2(6)
C26 C24 C25A 93.8(7)
C26A C24 C16 114.6(5)
C25 C24 C16 114.9(5)
C26 C24 C16 106.6(5)
C25A C24 C16 111.7(5)
C26A C24 C27A 105.2(6)
C25 C24 C27A 84.6(6)
C26 C24 C27A 129.2(6)
C25A C24 C27A 108.1(6)
C16 C24 C27A 106.5(4)
C26A C24 C27 82.2(6)
C25 C24 C27 103.8(6)
C26 C24 C27 106.9(6)
C25A C24 C27 124.6(7)
C16 C24 C27 110.3(5)
C27A C24 C27 24.2(5)
O3 C28 C33 119.8(2)
O3 C28 C29 122.6(2)
C33 C28 C29 117.6(3)
C30 C29 C28 117.2(3)
C30 C29 C35 121.6(3)
C28 C29 C35 121.2(3)
C29 C30 C31 126.4(3)
C32 C31 C30 115.6(3)
C32 C31 C39 121.8(3)
C30 C31 C39 122.5(3)
C31 C32 C33 122.2(3)
C32 C33 C28 121.0(3)
C32 C33 C34 116.4(3)
C28 C33 C34 122.5(3)
N2 C34 C33 128.0(3)
C37 C35 C38 107.8(3)
C37 C35 C36 109.7(3)
C38 C35 C36 107.2(3)
C37 C35 C29 109.3(3)
C38 C35 C29 112.1(3)
C36 C35 C29 110.7(3)
C42A C39 C41 61.7(6)
C42A C39 C40A 116.1(6)
C41 C39 C40A 126.7(7)
C42A C39 C40 134.7(6)
C41 C39 C40 116.8(6)
C40A C39 C40 24.0(7)
C42A C39 C31 110.9(4)
C41 C39 C31 114.2(4)
C40A C39 C31 114.9(5)
C40 C39 C31 109.7(5)
C42A C39 C42 44.8(5)
C41 C39 C42 104.4(6)
C40A C39 C42 80.7(6)
C40 C39 C42 104.5(6)
C31 C39 C42 106.0(4)
C42A C39 C41A 102.5(6)
C41 C39 C41A 41.7(5)
C40A C39 C41A 102.6(6)
C40 C39 C41A 82.7(6)
C31 C39 C41A 108.5(4)
C42 C39 C41A 139.7(5)
O4 C43 C44 119.5(3)
O4 C43 C48 120.4(3)
C44 C43 C48 120.1(3)
C45 C44 C43 117.7(3)
C45 C44 C49 119.4(3)
C43 C44 C49 122.8(3)
C46 C45 C44 123.7(3)
C45 C46 C47 117.5(3)
C45 C46 C53 121.7(3)
C47 C46 C53 120.8(3)
C46 C47 C48 123.1(3)
C47 C48 C43 117.8(3)
C47 C48 C54 119.1(3)
C43 C48 C54 123.0(3)
C51 C49 C44 110.1(3)
C51 C49 C50 111.5(3)
C44 C49 C50 109.3(3)
C51 C49 C52 106.2(3)
C44 C49 C52 113.6(3)
C50 C49 C52 106.0(3)
C55 C54 C56 107.7(3)
C55 C54 C57 106.0(3)
C56 C54 C57 110.0(3)
C55 C54 C48 112.8(3)
C56 C54 C48 107.7(3)
C57 C54 C48 112.5(3)
C61 O5 C58 106.0(7)
O5 C58 C59 105.3(7)
C58 C59 C60 103.9(5)
C61 C60 C59 103.3(5)
O5 C61 C60 109.7(6)
C61A O5A C58A 112.3(9)
O5A C58A C59A 107.3(7)
C58A C59A C60A 103.1(6)
C61A C60A C59A 106.4(6)
O5A C61A C60A 107.5(7)
C1S C2S C3S 110(2)
C4S C3S C2S 114.5(19)
C3S C4S C5S 105.1(17)
C6S C5S C4S 101.8(18)

loop_
_geom_bond_atom_site_label_1
_geom_bond_atom_site_label_2
_geom_bond_distance
Sc1 O4 1.9547(19)
Sc1 O2 1.984(2)
Sc1 O3 2.0222(19)
Sc1 N2 2.270(2)
Sc1 N1 2.348(2)
Sc1 O1 2.5780(19)
N1 C19 1.290(4)
N1 C2 1.417(4)
N2 C34 1.304(4)
N2 C8 1.424(3)
O1 C7 1.402(3)
O1 C1 1.405(3)
O2 C13 1.318(3)
O3 C28 1.308(3)
O4 C43 1.350(3)
C1 C6 1.378(4)
C1 C2 1.382(4)
C2 C3 1.393(4)
C3 C4 1.383(4)
C4 C5 1.391(5)
C5 C6 1.380(4)
C7 C12 1.381(4)
C7 C8 1.388(4)
C8 C9 1.381(4)
C9 C10 1.384(4)
C10 C11 1.373(5)
C11 C12 1.378(4)
C13 C18 1.418(4)
C13 C14 1.426(4)
C14 C15 1.374(4)
C14 C20 1.531(4)
C15 C16 1.404(4)
C16 C17 1.368(4)
C16 C24 1.533(4)
C17 C18 1.399(4)
C18 C19 1.431(4)
C20 C22 1.521(5)
C20 C21 1.534(5)
C20 C23 1.540(4)
C24 C26A 1.511(8)
C24 C25 1.512(8)
C24 C26 1.517(8)
C24 C25A 1.529(8)
C24 C27A 1.539(8)
C24 C27 1.543(8)
C28 C33 1.422(4)
C28 C29 1.432(4)
C29 C30 1.387(4)
C29 C35 1.534(4)
C30 C31 1.393(4)
C31 C32 1.371(4)
C31 C39 1.526(4)
C32 C33 1.410(4)
C33 C34 1.425(4)
C35 C37 1.527(5)
C35 C38 1.530(4)
C35 C36 1.530(5)
C39 C42A 1.488(7)
C39 C41 1.491(7)
C39 C40A 1.501(8)
C39 C40 1.513(8)
C39 C42 1.576(8)
C39 C41A 1.593(8)
C43 C44 1.418(4)
C43 C48 1.423(4)
C44 C45 1.389(4)
C44 C49 1.541(4)
C45 C46 1.378(5)
C46 C47 1.380(5)
C46 C53 1.515(4)
C47 C48 1.397(4)
C48 C54 1.539(4)
C49 C51 1.530(5)
C49 C50 1.542(4)
C49 C52 1.542(4)
C54 C55 1.531(5)
C54 C56 1.532(5)
C54 C57 1.539(5)
O5 C61 1.413(9)
O5 C58 1.463(9)
C58 C59 1.548(9)
C59 C60 1.565(8)
C60 C61 1.526(9)
O5A C61A 1.403(10)
O5A C58A 1.425(9)
C58A C59A 1.550(9)
C59A C60A 1.559(9)
C60A C61A 1.528(10)
C1S C2S 1.491(17)
C2S C3S 1.542(17)
C3S C4S 1.466(14)
C4S C5S 1.545(17)
C5S C6S 1.468(16)

loop_
_geom_torsion_atom_site_label_1
_geom_torsion_atom_site_label_2
_geom_torsion_atom_site_label_3
_geom_torsion_atom_site_label_4
_geom_torsion
O4 Sc1 N1 C19 -123.8(2)
O2 Sc1 N1 C19 3.2(2)
O3 Sc1 N1 C19 -22.4(5)
N2 Sc1 N1 C19 98.4(2)
O1 Sc1 N1 C19 146.4(3)
O4 Sc1 N1 C2 52.12(19)
O2 Sc1 N1 C2 179.18(19)
O3 Sc1 N1 C2 153.6(3)
N2 Sc1 N1 C2 -85.67(19)
O1 Sc1 N1 C2 -37.70(17)
O4 Sc1 N2 C34 79.3(3)
O2 Sc1 N2 C34 -94.1(2)
O3 Sc1 N2 C34 -4.5(2)
N1 Sc1 N2 C34 -173.1(2)
O1 Sc1 N2 C34 139.1(3)
O4 Sc1 N2 C8 -97.6(2)
O2 Sc1 N2 C8 88.94(19)
O3 Sc1 N2 C8 178.5(2)
N1 Sc1 N2 C8 10.0(2)
O1 Sc1 N2 C8 -37.85(17)
O4 Sc1 O1 C7 179.10(17)
O2 Sc1 O1 C7 -44.88(19)
O3 Sc1 O1 C7 84.96(18)
N2 Sc1 O1 C7 36.63(16)
N1 Sc1 O1 C7 -91.79(17)
O4 Sc1 O1 C1 -54.16(17)
O2 Sc1 O1 C1 81.85(18)
O3 Sc1 O1 C1 -148.31(17)
N2 Sc1 O1 C1 163.37(19)
N1 Sc1 O1 C1 34.94(17)
O4 Sc1 O2 C13 74.2(3)
O3 Sc1 O2 C13 169.6(3)
N2 Sc1 O2 C13 -111.5(3)
N1 Sc1 O2 C13 -4.8(3)
O1 Sc1 O2 C13 -47.2(3)
O4 Sc1 O3 C28 -124.3(3)
O2 Sc1 O3 C28 109.9(3)
N2 Sc1 O3 C28 11.1(3)
N1 Sc1 O3 C28 134.8(4)
O1 Sc1 O3 C28 -32.2(3)
O2 Sc1 O4 C43 77.7(5)
O3 Sc1 O4 C43 -16.6(5)
N2 Sc1 O4 C43 -94.3(5)
N1 Sc1 O4 C43 150.6(5)
O1 Sc1 O4 C43 -145.4(5)
C7 O1 C1 C6 -90.2(3)
Sc1 O1 C1 C6 148.0(2)
C7 O1 C1 C2 92.4(3)
Sc1 O1 C1 C2 -29.4(3)
C6 C1 C2 C3 -1.5(4)
O1 C1 C2 C3 175.8(3)
C6 C1 C2 N1 -179.9(3)
O1 C1 C2 N1 -2.6(4)
C19 N1 C2 C1 -145.1(3)
Sc1 N1 C2 C1 38.6(3)
C19 N1 C2 C3 36.6(4)
Sc1 N1 C2 C3 -139.7(3)
C1 C2 C3 C4 1.6(5)
N1 C2 C3 C4 179.9(3)
C2 C3 C4 C5 0.0(5)
C3 C4 C5 C6 -1.7(6)
C2 C1 C6 C5 -0.2(5)
O1 C1 C6 C5 -177.4(3)
C4 C5 C6 C1 1.8(5)
C1 O1 C7 C12 28.8(4)
Sc1 O1 C7 C12 151.3(3)
C1 O1 C7 C8 -154.8(2)
Sc1 O1 C7 C8 -32.2(3)
C12 C7 C8 C9 -1.9(4)
O1 C7 C8 C9 -178.4(3)
C12 C7 C8 N2 178.5(3)
O1 C7 C8 N2 2.0(4)
C34 N2 C8 C9 39.7(4)
Sc1 N2 C8 C9 -143.0(2)
C34 N2 C8 C7 -140.7(3)
Sc1 N2 C8 C7 36.6(3)
C7 C8 C9 C10 2.2(4)
N2 C8 C9 C10 -178.2(3)
C8 C9 C10 C11 -1.2(5)
C9 C10 C11 C12 -0.2(6)
C10 C11 C12 C7 0.6(5)
C8 C7 C12 C11 0.5(5)
O1 C7 C12 C11 176.7(3)
Sc1 O2 C13 C18 4.2(5)
Sc1 O2 C13 C14 -176.2(2)
O2 C13 C14 C15 -178.7(3)
C18 C13 C14 C15 0.8(4)
O2 C13 C14 C20 3.0(4)
C18 C13 C14 C20 -177.5(2)
C13 C14 C15 C16 -0.4(4)
C20 C14 C15 C16 177.9(3)
C14 C15 C16 C17 0.1(5)
C14 C15 C16 C24 180.0(3)
C15 C16 C17 C18 -0.3(4)
C24 C16 C17 C18 179.9(3)
C16 C17 C18 C13 0.8(4)
C16 C17 C18 C19 179.6(3)
O2 C13 C18 C17 178.6(3)
C14 C13 C18 C17 -1.0(4)
O2 C13 C18 C19 -0.3(4)
C14 C13 C18 C19 -179.8(3)
C2 N1 C19 C18 -178.2(3)
Sc1 N1 C19 C18 -2.3(4)
C17 C18 C19 N1 -178.7(3)
C13 C18 C19 N1 0.1(5)
C15 C14 C20 C22 122.7(3)
C13 C14 C20 C22 -59.1(4)
C15 C14 C20 C21 -115.2(3)
C13 C14 C20 C21 63.1(4)
C15 C14 C20 C23 1.8(4)
C13 C14 C20 C23 -179.9(3)
C17 C16 C24 C26A -45.1(7)
C15 C16 C24 C26A 135.1(6)
C17 C16 C24 C25 162.4(6)
C15 C16 C24 C25 -17.4(7)
C17 C16 C24 C26 -70.2(6)
C15 C16 C24 C26 110.0(6)
C17 C16 C24 C25A -171.4(5)
C15 C16 C24 C25A 8.8(6)
C17 C16 C24 C27A 70.7(5)
C15 C16 C24 C27A -109.1(5)
C17 C16 C24 C27 45.5(6)
C15 C16 C24 C27 -134.3(5)
Sc1 O3 C28 C33 -11.6(5)
Sc1 O3 C28 C29 167.8(2)
O3 C28 C29 C30 -178.6(3)
C33 C28 C29 C30 0.8(4)
O3 C28 C29 C35 0.9(5)
C33 C28 C29 C35 -179.7(3)
C28 C29 C30 C31 -1.0(5)
C35 C29 C30 C31 179.5(3)
C29 C30 C31 C32 0.6(5)
C29 C30 C31 C39 177.8(3)
C30 C31 C32 C33 0.0(5)
C39 C31 C32 C33 -177.2(3)
C31 C32 C33 C28 -0.1(5)
C31 C32 C33 C34 177.1(3)
O3 C28 C33 C32 179.1(3)
C29 C28 C33 C32 -0.3(4)
O3 C28 C33 C34 2.1(4)
C29 C28 C33 C34 -177.3(3)
C8 N2 C34 C33 177.7(3)
Sc1 N2 C34 C33 0.7(4)
C32 C33 C34 N2 -175.2(3)
C28 C33 C34 N2 2.0(5)
C30 C29 C35 C37 -118.1(4)
C28 C29 C35 C37 62.4(4)
C30 C29 C35 C38 1.4(5)
C28 C29 C35 C38 -178.1(3)
C30 C29 C35 C36 121.0(3)
C28 C29 C35 C36 -58.5(4)
C32 C31 C39 C42A 59.9(6)
C30 C31 C39 C42A -117.1(6)
C32 C31 C39 C41 -7.4(7)
C30 C31 C39 C41 175.5(6)
C32 C31 C39 C40A -166.1(6)
C30 C31 C39 C40A 16.9(7)
C32 C31 C39 C40 -140.7(6)
C30 C31 C39 C40 42.2(7)
C32 C31 C39 C42 106.9(5)
C30 C31 C39 C42 -70.1(5)
C32 C31 C39 C41A -52.0(6)
C30 C31 C39 C41A 131.0(5)
Sc1 O4 C43 C44 -85.7(5)
Sc1 O4 C43 C48 94.2(5)
O4 C43 C44 C45 176.0(2)
C48 C43 C44 C45 -3.9(4)
O4 C43 C44 C49 -3.5(4)
C48 C43 C44 C49 176.6(3)
C43 C44 C45 C46 0.4(4)
C49 C44 C45 C46 180.0(3)
C44 C45 C46 C47 1.9(5)
C44 C45 C46 C53 179.4(3)
C45 C46 C47 C48 -0.8(5)
C53 C46 C47 C48 -178.3(3)
C46 C47 C48 C43 -2.5(4)
C46 C47 C48 C54 173.7(3)
O4 C43 C48 C47 -175.0(2)
C44 C43 C48 C47 4.9(4)
O4 C43 C48 C54 9.0(4)
C44 C43 C48 C54 -171.1(3)
C45 C44 C49 C51 124.7(3)
C43 C44 C49 C51 -55.8(4)
C45 C44 C49 C50 -112.6(3)
C43 C44 C49 C50 66.9(4)
C45 C44 C49 C52 5.7(4)
C43 C44 C49 C52 -174.8(3)
C47 C48 C54 C55 4.5(4)
C43 C48 C54 C55 -179.6(3)
C47 C48 C54 C56 -114.2(3)
C43 C48 C54 C56 61.8(4)
C47 C48 C54 C57 124.3(3)
C43 C48 C54 C57 -59.7(4)
C61 O5 C58 C59 35.3(18)
O5 C58 C59 C60 -26(2)
C58 C59 C60 C61 8(2)
C58 O5 C61 C60 -31(2)
C59 C60 C61 O5 14(2)
C61A O5A C58A C59A -20(4)
O5A C58A C59A C60A 16(4)
C58A C59A C60A C61A -7(4)
C58A O5A C61A C60A 15(4)
C59A C60A C61A O5A -4(4)
C1S C2S C3S C4S -158(2)
C2S C3S C4S C5S -120(2)
C3S C4S C5S C6S 174.7(19)
